data_1506448
loop_
_publ_author_name
'Werz, Daniel B.'
'Schuster, Andreea'
'Gleiter, Rolf'
'Rominger, Frank'

_publ_section_title
;
 Sterically stabilized cyclopropenonophanes and an electronically
 stabilized cyclopropenethionophane: syntheses, structural properties, and
 reactivity.
;
_journal_issue 5
_journal_name_full 'Organic letters'
_journal_page_first 917
_journal_page_last 920
_journal_paper_doi 10.1021/ol047317e
_journal_volume 7
_journal_year 2005
_chemical_formula_sum 'C16 H20 S6'
_chemical_formula_weight 404.68
_chemical_name_common 7alpha_in_paper
_chemical_name_systematic
;
 ?
;
_space_group_IT_number 14
_symmetry_cell_setting monoclinic
_symmetry_space_group_name_Hall '-P 2yn'
_symmetry_space_group_name_H-M 'P 1 21/n 1'
_atom_sites_solution_hydrogens geom
_atom_sites_solution_primary direct
_atom_sites_solution_secondary difmap
_audit_creation_method SHELXL-97
_cell_angle_alpha 90.00
_cell_angle_beta 113.0630(10)
_cell_angle_gamma 90.00
_cell_formula_units_Z 2
_cell_length_a 9.0844(3)
_cell_length_b 11.8406(3)
_cell_length_c 9.8502(3)
_cell_measurement_temperature 200(2)
_cell_volume 974.85(5)
_computing_cell_refinement 'Bruker SMART'
_computing_data_collection 'Bruker SMART'
_computing_data_reduction 'Bruker SHELXTL'
_computing_molecular_graphics 'Bruker SHELXTL'
_computing_publication_material 'Bruker SHELXTL'
_computing_structure_refinement 'SHELXL-97 (Sheldrick, 1997)'
_computing_structure_solution 'SHELXS-97 (Sheldrick, 1990)'
_diffrn_ambient_temperature 200(2)
_diffrn_measured_fraction_theta_full 0.939
_diffrn_measured_fraction_theta_max 0.939
_diffrn_measurement_device_type 'CCD area detector'
_diffrn_measurement_method 'phi and omega scans'
_diffrn_radiation_monochromator graphite
_diffrn_radiation_source 'fine-focus sealed tube'
_diffrn_radiation_type MoK\a
_diffrn_radiation_wavelength 0.71073
_diffrn_reflns_av_R_equivalents 0.0244
_diffrn_reflns_av_sigmaI/netI 0.0348
_diffrn_reflns_limit_h_max 10
_diffrn_reflns_limit_h_min -11
_diffrn_reflns_limit_k_max 14
_diffrn_reflns_limit_k_min -15
_diffrn_reflns_limit_l_max 12
_diffrn_reflns_limit_l_min -10
_diffrn_reflns_number 4668
_diffrn_reflns_theta_full 27.43
_diffrn_reflns_theta_max 27.43
_diffrn_reflns_theta_min 2.59
_exptl_absorpt_coefficient_mu 0.695
_exptl_absorpt_correction_T_max 0.9661
_exptl_absorpt_correction_T_min 0.7830
_exptl_absorpt_correction_type multi-scan
_exptl_absorpt_process_details 'Blessing, Acta Cryst. (1995) A51 33-38.'
_exptl_crystal_colour pale_yellow
_exptl_crystal_density_diffrn 1.379
_exptl_crystal_density_method 'not measured'
_exptl_crystal_description polyhedron
_exptl_crystal_F_000 424
_exptl_crystal_size_max 0.37
_exptl_crystal_size_mid 0.30
_exptl_crystal_size_min 0.05
_refine_diff_density_max 0.267
_refine_diff_density_min -0.241
_refine_diff_density_rms 0.053
_refine_ls_extinction_method none
_refine_ls_goodness_of_fit_ref 1.065
_refine_ls_hydrogen_treatment constr
_refine_ls_matrix_type full
_refine_ls_number_parameters 100
_refine_ls_number_reflns 2093
_refine_ls_number_restraints 0
_refine_ls_restrained_S_all 1.065
_refine_ls_R_factor_all 0.0471
_refine_ls_R_factor_gt 0.0313
_refine_ls_shift/su_max 0.001
_refine_ls_shift/su_mean 0.000
_refine_ls_structure_factor_coef Fsqd
_refine_ls_weighting_details 'calc w=1/[\s^2^(Fo^2^)+(0.0396P)^2^+0.0814P] where P=(Fo^2^+2Fc^2^)/3'
_refine_ls_weighting_scheme calc
_refine_ls_wR_factor_gt 0.0736
_refine_ls_wR_factor_ref 0.0794
_reflns_number_gt 1654
_reflns_number_total 2093
_reflns_threshold_expression >2sigma(I)
_cod_data_source_file ol047317esi20050104_032504.cif
_cod_data_source_block dwe99
_cod_depositor_comments
;
The following automatic conversions were performed:

'_symmetry_cell_setting' value 'Monoclinic' changed to 'monoclinic'
according to /home/saulius/struct/CIF-dictionaries/cif_core.dic
dictionary named 'cif_core.dic' version 2.4.1 from 2010-06-29.

Automatic conversion script
Id: cif_fix_values 1715 2011-07-08 13:25:40Z adriana 
;
_cod_original_sg_symbol_H-M P2(1)/n
_cod_database_code 1506448

loop_
_symmetry_equiv_pos_as_xyz
'x, y, z'
'-x+1/2, y+1/2, -z+1/2'
'-x, -y, -z'
'x-1/2, -y-1/2, z-1/2'

loop_
_atom_site_label
_atom_site_type_symbol
_atom_site_fract_x
_atom_site_fract_y
_atom_site_fract_z
_atom_site_U_iso_or_equiv
_atom_site_adp_type
_atom_site_occupancy
_atom_site_symmetry_multiplicity
_atom_site_calc_flag
_atom_site_refinement_flags
S1 S 0.54078(7) 0.00450(4) 0.22751(7) 0.04941(18) Uani 1 1 d .
S2 S 0.89277(6) -0.15926(4) 0.60754(5) 0.03678(15) Uani 1 1 d .
S3 S 0.84913(5) 0.19775(4) 0.60430(5) 0.03415(14) Uani 1 1 d .
C1 C 0.6819(2) 0.01094(14) 0.3954(2) 0.0345(5) Uani 1 1 d .
C2 C 0.7955(2) -0.04145(15) 0.5206(2) 0.0314(4) Uani 1 1 d .
C3 C 0.7808(2) 0.07275(15) 0.5191(2) 0.0317(4) Uani 1 1 d .
C4 C 0.7311(2) 0.29512(14) 0.4580(2) 0.0341(4) Uani 1 1 d .
H4A H 0.8025 0.3542 0.4466 0.041 Uiso 1 1 calc R
H4B H 0.6845 0.2532 0.3637 0.041 Uiso 1 1 calc R
C5 C 0.5971(2) 0.35128(13) 0.4890(2) 0.0329(4) Uani 1 1 d .
H5A H 0.5433 0.4067 0.4096 0.039 Uiso 1 1 calc R
H5B H 0.6447 0.3936 0.5828 0.039 Uiso 1 1 calc R
C6 C 0.47143(19) 0.27042(13) 0.49962(19) 0.0281(4) Uani 1 1 d .
H6A H 0.5184 0.2252 0.5912 0.034 Uiso 1 1 calc R
H6B H 0.4368 0.2179 0.4147 0.034 Uiso 1 1 calc R
C7 C 0.3268(2) 0.33610(14) 0.5004(2) 0.0332(4) Uani 1 1 d .
H7A H 0.3654 0.3972 0.5747 0.040 Uiso 1 1 calc R
H7B H 0.2722 0.3721 0.4027 0.040 Uiso 1 1 calc R
C8 C 0.7947(2) -0.26554(14) 0.4660(2) 0.0345(4) Uani 1 1 d .
H8A H 0.7401 -0.2272 0.3699 0.041 Uiso 1 1 calc R
H8B H 0.8771 -0.3162 0.4570 0.041 Uiso 1 1 calc R

loop_
_atom_site_aniso_label
_atom_site_aniso_U_11
_atom_site_aniso_U_22
_atom_site_aniso_U_33
_atom_site_aniso_U_23
_atom_site_aniso_U_13
_atom_site_aniso_U_12
S1 0.0545(3) 0.0378(3) 0.0354(3) -0.0007(2) -0.0045(3) -0.0058(2)
S2 0.0318(2) 0.0386(3) 0.0337(3) 0.0027(2) 0.0061(2) 0.00025(18)
S3 0.0308(2) 0.0349(2) 0.0323(3) -0.0080(2) 0.0076(2) -0.00407(18)
C1 0.0359(10) 0.0315(9) 0.0341(12) -0.0018(8) 0.0116(9) -0.0064(7)
C2 0.0307(9) 0.0357(9) 0.0282(11) -0.0006(8) 0.0121(8) -0.0054(7)
C3 0.0287(9) 0.0367(9) 0.0305(11) -0.0020(8) 0.0122(8) -0.0045(7)
C4 0.0355(9) 0.0325(9) 0.0343(11) -0.0004(8) 0.0136(8) -0.0071(7)
C5 0.0389(10) 0.0230(8) 0.0353(11) -0.0016(8) 0.0131(8) -0.0044(7)
C6 0.0325(9) 0.0229(8) 0.0281(10) 0.0012(7) 0.0108(8) -0.0006(6)
C7 0.0352(10) 0.0255(8) 0.0369(11) 0.0031(8) 0.0120(8) 0.0019(7)
C8 0.0363(10) 0.0305(9) 0.0373(11) -0.0016(8) 0.0150(8) 0.0028(7)

loop_
_atom_type_symbol
_atom_type_description
_atom_type_scat_dispersion_real
_atom_type_scat_dispersion_imag
_atom_type_scat_source
C C 0.0033 0.0016 'International Tables Vol C Tables 4.2.6.8 and 6.1.1.4'
H H 0.0000 0.0000 'International Tables Vol C Tables 4.2.6.8 and 6.1.1.4'
S S 0.1246 0.1234 'International Tables Vol C Tables 4.2.6.8 and 6.1.1.4'

loop_
_geom_angle_atom_site_label_1
_geom_angle_atom_site_label_2
_geom_angle_atom_site_label_3
_geom_angle
_geom_angle_site_symmetry_1
C2 S2 C8 100.34(8) .
C3 S3 C4 99.92(8) .
C3 C1 C2 57.84(13) .
C3 C1 S1 151.16(15) .
C2 C1 S1 150.99(15) .
C3 C2 C1 61.01(12) .
C3 C2 S2 148.81(15) .
C1 C2 S2 149.99(15) .
C2 C3 C1 61.15(12) .
C2 C3 S3 148.04(15) .
C1 C3 S3 150.59(15) .
C5 C4 S3 112.74(13) .
C4 C5 C6 114.79(14) .
C5 C6 C7 110.44(13) .
C8 C7 C6 114.84(14) 3_656
C7 C8 S2 113.01(13) 3_656

loop_
_geom_bond_atom_site_label_1
_geom_bond_atom_site_label_2
_geom_bond_distance
_geom_bond_site_symmetry_2
S1 C1 1.650(2) .
S2 C2 1.6932(18) .
S2 C8 1.8295(18) .
S3 C3 1.6949(17) .
S3 C4 1.8290(18) .
C1 C3 1.403(2) .
C1 C2 1.405(3) .
C2 C3 1.358(3) .
C4 C5 1.519(2) .
C5 C6 1.525(2) .
C6 C7 1.530(2) .
C7 C8 1.520(2) 3_656
C8 C7 1.520(2) 3_656
